data_1575198
loop_
_publ_author_name
'Combourieu, Adrien'
'Christodoulou, Stella'
'Maron, Laurent'
'Assendjee, Eachann'
'Casaretto, Nicolas'
'Phung, Bich Tuyen'
'Banyasz, Akos'
'Maury, Olivier'
'Gregson, Matthew'
'Wooles, Ashley J.'
'Liddle, Stephen T.'
'Tard, C&#xe9;dric'
'Nocton, Gr&#xe9;gory'
'Danoun, Gr&#xe9;gory'

_publ_section_title
;
 Visible light activation of C-Cl and C-F bonds in persistent organic
 pollutants using cerium(iii) triamidoamine complex.
;
_journal_issue 34
_journal_name_full 'Chemical science'
_journal_page_first 15510
_journal_page_last 15517
_journal_paper_doi 10.1039/d5sc03626g
_journal_volume 16
_journal_year 2025
_chemical_formula_moiety 'C45 H99 Ce I Li N4 O3 Si3'
_chemical_formula_sum 'C45 H99 Ce I Li N4 O3 Si3'
_chemical_formula_weight 1102.51
_space_group_crystal_system monoclinic
_space_group_IT_number 14
_space_group_name_Hall '-P 2yn'
_space_group_name_H-M_alt 'P 1 21/n 1'
_atom_sites_solution_hydrogens geom
_atom_sites_solution_primary iterative
_atom_sites_solution_secondary difmap
_audit_creation_date 2023-10-23
_audit_creation_method
;
Olex2 1.5
(compiled 2023.08.24 svn.re1ec1418 for OlexSys, GUI svn.r6817)
;
_audit_update_record
;
2024-09-27 deposited with the CCDC.	2025-07-15 downloaded from the CCDC.
;
_cell_angle_alpha 90
_cell_angle_beta 91.100(6)
_cell_angle_gamma 90
_cell_formula_units_Z 4
_cell_length_a 15.5528(12)
_cell_length_b 19.1984(9)
_cell_length_c 19.4099(10)
_cell_measurement_reflns_used 8071
_cell_measurement_temperature 150(2)
_cell_measurement_theta_max 28.9160
_cell_measurement_theta_min 3.6490
_cell_volume 5794.5(6)
_computing_cell_refinement 'CrysAlisPro 1.171.38.41 (Rigaku OD, 2015)'
_computing_data_collection 'CrysAlisPro 1.171.38.41 (Rigaku OD, 2015)'
_computing_data_reduction 'CrysAlisPro 1.171.38.41 (Rigaku OD, 2015)'
_computing_molecular_graphics 'Olex2 1.5 (Dolomanov et al., 2009)'
_computing_publication_material 'Olex2 1.5 (Dolomanov et al., 2009)'
_computing_structure_refinement 'SHELXL 2018/3 (Sheldrick, 2015)'
_computing_structure_solution 'ShelXT (Sheldrick, 2015)'
_diffrn_ambient_temperature 150(2)
_diffrn_detector 'CCD plate'
_diffrn_detector_area_resol_mean 5.1636
_diffrn_detector_type Atlas
_diffrn_measured_fraction_theta_full 0.998
_diffrn_measured_fraction_theta_max 0.852
_diffrn_measurement_details
;
List of Runs (angles in degrees, time in seconds):

  # Type    Start    End  Width  t~exp~   \w     \q     \k     \f   Frames
#--------------------------------------------------------------------------
  1  \w     54.00  90.00   1.00   25.00    --   11.54  77.00 -30.00   36
  2  \w    -13.00  12.00   1.00   25.00    --   11.54  77.00 -30.00   25
  3  \w    -95.00  50.00   1.00   25.00    --  -12.00   0.00-180.00  145
;
_diffrn_measurement_device 'four-circle diffractometer'
_diffrn_measurement_device_type 'Xcalibur, Atlas'
_diffrn_measurement_method '\w scans'
_diffrn_orient_matrix_type 'CrysAlisPro convention (1999,Acta A55,543-557)'
_diffrn_orient_matrix_UB_11 -0.0417730000
_diffrn_orient_matrix_UB_12 0.0031448000
_diffrn_orient_matrix_UB_13 -0.0149420000
_diffrn_orient_matrix_UB_21 0.0153110000
_diffrn_orient_matrix_UB_22 0.0257072000
_diffrn_orient_matrix_UB_23 -0.0229929000
_diffrn_orient_matrix_UB_31 0.0099444000
_diffrn_orient_matrix_UB_32 -0.0263630000
_diffrn_orient_matrix_UB_33 -0.0241811000
_diffrn_radiation_monochromator graphite
_diffrn_radiation_probe x-ray
_diffrn_radiation_type 'Mo K\a'
_diffrn_radiation_wavelength 0.71073
_diffrn_reflns_av_R_equivalents 0.0442
_diffrn_reflns_av_unetI/netI 0.0786
_diffrn_reflns_Laue_measured_fraction_full 0.998
_diffrn_reflns_Laue_measured_fraction_max 0.852
_diffrn_reflns_limit_h_max 20
_diffrn_reflns_limit_h_min -14
_diffrn_reflns_limit_k_max 25
_diffrn_reflns_limit_k_min -19
_diffrn_reflns_limit_l_max 22
_diffrn_reflns_limit_l_min -26
_diffrn_reflns_number 32022
_diffrn_reflns_point_group_measured_fraction_full 0.998
_diffrn_reflns_point_group_measured_fraction_max 0.852
_diffrn_reflns_theta_full 26.000
_diffrn_reflns_theta_max 29.273
_diffrn_reflns_theta_min 3.326
_diffrn_source 'fine-focus sealed X-ray tube'
_diffrn_source_type 'Enhance (Mo) X-ray Source'
_exptl_absorpt_coefficient_mu 1.416
_exptl_absorpt_correction_T_max 0.850
_exptl_absorpt_correction_T_min 0.709
_exptl_absorpt_correction_type gaussian
_exptl_absorpt_process_details
;
CrysAlisPro 1.171.38.41 (Rigaku Oxford Diffraction, 2015)
Numerical absorption correction based on gaussian integration over
			a multifaceted crystal model
Empirical absorption correction using spherical harmonics,
 implemented in SCALE3 ABSPACK scaling algorithm.
;
_exptl_crystal_colour 'clear yellow'
_exptl_crystal_colour_lustre clear
_exptl_crystal_colour_primary yellow
_exptl_crystal_density_diffrn 1.264
_exptl_crystal_description block
_exptl_crystal_F_000 2308
_exptl_crystal_size_max 0.346
_exptl_crystal_size_mid 0.27
_exptl_crystal_size_min 0.165
_refine_diff_density_max 0.834
_refine_diff_density_min -0.671
_refine_diff_density_rms 0.117
_refine_ls_extinction_method none
_refine_ls_goodness_of_fit_ref 1.024
_refine_ls_hydrogen_treatment constr
_refine_ls_matrix_type full
_refine_ls_number_parameters 541
_refine_ls_number_reflns 13475
_refine_ls_number_restraints 197
_refine_ls_restrained_S_all 1.043
_refine_ls_R_factor_all 0.0846
_refine_ls_R_factor_gt 0.0466
_refine_ls_shift/su_max 0.001
_refine_ls_shift/su_mean 0.000
_refine_ls_structure_factor_coef Fsqd
_refine_ls_weighting_details 'w=1/[\s^2^(Fo^2^)+(0.0382P)^2^+2.0003P] where P=(Fo^2^+2Fc^2^)/3'
_refine_ls_weighting_scheme calc
_refine_ls_wR_factor_gt 0.0868
_refine_ls_wR_factor_ref 0.1006
_reflns_Friedel_coverage 0.000
_reflns_number_gt 9486
_reflns_number_total 13475
_reflns_threshold_expression 'I > 2\s(I)'
_cod_data_source_file d5sc03626g3.cif
_cod_data_source_block 1_LiI_THF3
_cod_depositor_comments 'Adding full bibliography for 1575197--1575202.cif.'
_cod_database_code 1575198
_manchester_internal_stl_name CEMG2
_manchester_internal_stl_number 137
_manchester_internal_coll_client MG/STL
_manchester_internal_coll_user MG
_manchester_internal_coll_date 22/05/2016
_manchester_internal_process_date 22/05/2016
_manchester_internal_process_user MG
_manchester_internal_solution_date 23/05/2016
_manchester_internal_solution_user MG
_manchester_internal_refinement_date 23/10/2023
_manchester_internal_refinement_user MG
_manchester_internal_validation_date 23/10/2023
_manchester_internal_validation_user MG
_manchester_internal_archive_date 23/10/2023
_manchester_internal_archive_user AW
_shelx_shelxl_version_number 2018/3
_chemical_oxdiff_formula 'C45 H99 Ce I Li N4 O3 Si3'
_chemical_oxdiff_usercomment 'CEMG2 for MG/STL'
_shelx_space_group_comment
;
The symmetry employed for this shelxl refinement is uniquely defined
by the following loop, which should always be used as a source of
symmetry information in preference to the above space-group names.
They are only intended as comments.
;
_shelx_estimated_absorpt_t_max 0.800
_shelx_estimated_absorpt_t_min 0.640
_olex2_refinement_description
;
1. Fixed Uiso
 At 1.2 times of:
  All C(H) groups, All C(H,H) groups
 At 1.5 times of:
  All C(H,H,H) groups
2. Restrained distances
 H35A-H35A_$1
 -2.1 with sigma of 0.005
 C45-C44 = C44-C43 = C43-C42 = C41-C40 = C40-C39 = C39-C38 = C36-C35 = C35-C34
 = C37-C36
 1.55 with sigma of 0.005
 O1-C37 = O1-C34 = O3-C42 = O3-C45 = O2-C38 = O2-C41
 1.45 with sigma of 0.01
3. Uiso/Uaniso restraints and constraints
O1 \\sim O2 \\sim O3 \\sim C34 \\sim C35 \\sim C36 \\sim C37 \\sim C38 \\sim
C39 \\sim C40 \\sim C41 \\sim C42 \\sim C43 \\sim C44 \\sim C45: within 2A with
sigma of 0.02 and sigma for terminal atoms of 0.04 within 2A
4. Rigid body (RIGU) restrains
 O1, O2, O3, C34, C35, C36, C37, C38, C39, C40, C41, C42, C43, C44, C45
 with sigma for 1-2 distances of 0.004 and sigma for 1-3 distances of 0.004
5.a Ternary CH refined with riding coordinates:
 C1(H1), C4(H4), C7(H7), C12(H12), C15(H15), C18(H18), C23(H23), C26(H26),
 C29(H29)
5.b Secondary CH2 refined with riding coordinates:
 C10(H10A,H10B), C11(H11A,H11B), C21(H21A,H21B), C22(H22A,H22B), C32(H32A,
 H32B), C33(H33A,H33B), C34(H34A,H34B), C35(H35A,H35B), C36(H36A,H36B),
 C37(H37A,H37B), C38(H38A,H38B), C39(H39A,H39B), C40(H40A,H40B), C41(H41A,H41B),
  C42(H42A,H42B), C43(H43A,H43B), C44(H44A,H44B), C45(H45A,H45B)
5.c Idealised Me refined as rotating group:
 C2(H2A,H2B,H2C), C3(H3A,H3B,H3C), C5(H5A,H5B,H5C), C6(H6A,H6B,H6C), C8(H8A,
 H8B,H8C), C9(H9A,H9B,H9C), C13(H13A,H13B,H13C), C14(H14A,H14B,H14C), C16(H16A,
 H16B,H16C), C17(H17A,H17B,H17C), C19(H19A,H19B,H19C), C20(H20A,H20B,H20C),
 C24(H24A,H24B,H24C), C25(H25A,H25B,H25C), C27(H27A,H27B,H27C), C28(H28A,H28B,
 H28C), C30(H30A,H30B,H30C), C31(H31A,H31B,H31C)
;
_olex2_submission_special_instructions 'No special instructions were received'
_oxdiff_exptl_absorpt_empirical_details
;
Empirical correction (ABSPACK) includes:
- Absorption correction using spherical harmonics
- Frame scaling
- Detector area scaling
;
_oxdiff_exptl_absorpt_empirical_full_max 1.183
_oxdiff_exptl_absorpt_empirical_full_min 0.809

loop_
_space_group_symop_operation_xyz
'x, y, z'
'-x+1/2, y+1/2, -z+1/2'
'-x, -y, -z'
'x-1/2, -y-1/2, z-1/2'

loop_
_atom_site_label
_atom_site_type_symbol
_atom_site_fract_x
_atom_site_fract_y
_atom_site_fract_z
_atom_site_U_iso_or_equiv
_atom_site_adp_type
_atom_site_occupancy
_atom_site_site_symmetry_order
_atom_site_calc_flag
_atom_site_refinement_flags_posn
_atom_site_refinement_flags_adp
_atom_site_refinement_flags_occupancy
_atom_site_disorder_assembly
_atom_site_disorder_group
Ce1 Ce 0.56263(2) 0.82164(2) 0.71004(2) 0.01948(7) Uani 1 1 d . . . . .
I1 I 0.48431(2) 0.66351(2) 0.72199(2) 0.03769(9) Uani 1 1 d . . . . .
Si1 Si 0.53691(8) 0.85097(5) 0.89709(5) 0.0237(3) Uani 1 1 d . . . . .
Si2 Si 0.77717(8) 0.76645(6) 0.64992(6) 0.0276(3) Uani 1 1 d . . . . .
Si3 Si 0.39550(8) 0.85604(6) 0.57443(5) 0.0256(3) Uani 1 1 d . . . . .
O1 O 0.4295(2) 0.50074(18) 0.81333(17) 0.0541(9) Uani 1 1 d D U . . .
O2 O 0.3753(3) 0.49077(17) 0.66157(17) 0.0632(11) Uani 1 1 d D U . . .
O3 O 0.2649(2) 0.58670(16) 0.76203(16) 0.0507(9) Uani 1 1 d D U . . .
N1 N 0.5401(2) 0.88129(15) 0.81383(15) 0.0222(7) Uani 1 1 d . . . . .
N2 N 0.7120(2) 0.82398(15) 0.69183(16) 0.0261(8) Uani 1 1 d . . . . .
N3 N 0.4899(2) 0.87677(15) 0.61585(15) 0.0246(8) Uani 1 1 d . . . . .
N4 N 0.6147(2) 0.95366(15) 0.69951(14) 0.0199(7) Uani 1 1 d . . . . .
C51 C 0.4227(3) 0.8394(2) 0.9274(2) 0.0296(10) Uani 1 1 d . . . . .
H1 H 0.425676 0.820746 0.975479 0.036 Uiso 1 1 calc R U . . .
C52 C 0.3739(3) 0.9082(2) 0.9291(2) 0.0449(13) Uani 1 1 d . . . . .
H2A H 0.403459 0.940459 0.960637 0.067 Uiso 1 1 calc R U . . .
H2B H 0.315300 0.899973 0.944924 0.067 Uiso 1 1 calc R U . . .
H2C H 0.371493 0.928386 0.882689 0.067 Uiso 1 1 calc R U . . .
C53 C 0.3731(3) 0.7869(2) 0.8831(2) 0.0380(11) Uani 1 1 d . . . . .
H3A H 0.375239 0.800894 0.834598 0.057 Uiso 1 1 calc R U . . .
H3B H 0.313051 0.785313 0.897503 0.057 Uiso 1 1 calc R U . . .
H3C H 0.399011 0.740642 0.888663 0.057 Uiso 1 1 calc R U . . .
C54 C 0.5883(3) 0.7614(2) 0.8979(2) 0.0318(10) Uani 1 1 d . . . . .
H4 H 0.561890 0.735344 0.858240 0.038 Uiso 1 1 calc R U . . .
C55 C 0.6849(4) 0.7619(3) 0.8864(3) 0.0528(15) Uani 1 1 d . . . . .
H5A H 0.697157 0.788309 0.844561 0.079 Uiso 1 1 calc R U . . .
H5B H 0.705368 0.713917 0.881299 0.079 Uiso 1 1 calc R U . . .
H5C H 0.714204 0.783680 0.926004 0.079 Uiso 1 1 calc R U . . .
C56 C 0.5697(3) 0.7187(2) 0.9623(2) 0.0461(13) Uani 1 1 d . . . . .
H6A H 0.593630 0.742605 1.002985 0.069 Uiso 1 1 calc R U . . .
H6B H 0.596229 0.672615 0.958292 0.069 Uiso 1 1 calc R U . . .
H6C H 0.507431 0.713501 0.967012 0.069 Uiso 1 1 calc R U . . .
C7 C 0.5898(3) 0.9139(2) 0.96063(19) 0.0309(10) Uani 1 1 d . . . . .
H7 H 0.558954 0.959114 0.953794 0.037 Uiso 1 1 calc R U . . .
C8 C 0.6845(3) 0.9301(3) 0.9484(2) 0.0507(14) Uani 1 1 d . . . . .
H8A H 0.720050 0.891024 0.964631 0.076 Uiso 1 1 calc R U . . .
H8B H 0.700924 0.972378 0.973726 0.076 Uiso 1 1 calc R U . . .
H8C H 0.693314 0.937292 0.899067 0.076 Uiso 1 1 calc R U . . .
C9 C 0.5776(4) 0.8949(3) 1.0371(2) 0.0516(15) Uani 1 1 d . . . . .
H9A H 0.516183 0.888983 1.045851 0.077 Uiso 1 1 calc R U . . .
H9B H 0.600737 0.932371 1.066323 0.077 Uiso 1 1 calc R U . . .
H9C H 0.608063 0.851432 1.047613 0.077 Uiso 1 1 calc R U . . .
C1 C 0.5236(3) 0.95569(18) 0.80171(19) 0.0243(9) Uani 1 1 d . . . . .
H10A H 0.513614 0.979348 0.846164 0.029 Uiso 1 1 calc R U . . .
H10B H 0.471341 0.961274 0.772315 0.029 Uiso 1 1 calc R U . . .
C2 C 0.5998(3) 0.98870(18) 0.76667(18) 0.0229(9) Uani 1 1 d . . . . .
H11A H 0.588485 1.038869 0.758929 0.027 Uiso 1 1 calc R U . . .
H11B H 0.651724 0.984339 0.796652 0.027 Uiso 1 1 calc R U . . .
C12 C 0.7254(3) 0.6778(2) 0.6564(2) 0.0406(12) Uani 1 1 d . . . . .
H12 H 0.662778 0.685068 0.646282 0.049 Uiso 1 1 calc R U . . .
C13 C 0.7313(4) 0.6465(2) 0.7294(3) 0.0554(15) Uani 1 1 d . . . . .
H13A H 0.791301 0.634800 0.740587 0.083 Uiso 1 1 calc R U . . .
H13B H 0.696017 0.604313 0.731284 0.083 Uiso 1 1 calc R U . . .
H13C H 0.710400 0.680573 0.762739 0.083 Uiso 1 1 calc R U . . .
C14 C 0.7557(4) 0.6226(3) 0.6043(3) 0.0702(19) Uani 1 1 d . . . . .
H14A H 0.748955 0.640951 0.557435 0.105 Uiso 1 1 calc R U . . .
H14B H 0.720928 0.580334 0.608955 0.105 Uiso 1 1 calc R U . . .
H14C H 0.816288 0.611517 0.613611 0.105 Uiso 1 1 calc R U . . .
C15 C 0.8912(3) 0.7702(2) 0.6847(2) 0.0365(11) Uani 1 1 d . . . . .
H15 H 0.912401 0.817879 0.673235 0.044 Uiso 1 1 calc R U . . .
C16 C 0.9010(4) 0.7638(3) 0.7641(2) 0.0578(15) Uani 1 1 d . . . . .
H16A H 0.860928 0.795856 0.786115 0.087 Uiso 1 1 calc R U . . .
H16B H 0.960074 0.775657 0.778162 0.087 Uiso 1 1 calc R U . . .
H16C H 0.888271 0.715948 0.778092 0.087 Uiso 1 1 calc R U . . .
C17 C 0.9533(3) 0.7199(3) 0.6503(3) 0.0566(15) Uani 1 1 d . . . . .
H17A H 0.938466 0.671957 0.662542 0.085 Uiso 1 1 calc R U . . .
H17B H 1.012218 0.730044 0.666081 0.085 Uiso 1 1 calc R U . . .
H17C H 0.949071 0.725582 0.600156 0.085 Uiso 1 1 calc R U . . .
C18 C 0.7851(3) 0.7841(2) 0.5536(2) 0.0351(11) Uani 1 1 d . . . . .
H18 H 0.819721 0.745396 0.533632 0.042 Uiso 1 1 calc R U . . .
C19 C 0.8316(4) 0.8521(3) 0.5367(2) 0.0498(14) Uani 1 1 d . . . . .
H19A H 0.799322 0.891552 0.555236 0.075 Uiso 1 1 calc R U . . .
H19B H 0.835747 0.857014 0.486663 0.075 Uiso 1 1 calc R U . . .
H19C H 0.889494 0.851385 0.557582 0.075 Uiso 1 1 calc R U . . .
C20 C 0.6967(3) 0.7820(3) 0.5182(2) 0.0520(14) Uani 1 1 d . . . . .
H20A H 0.672041 0.735288 0.522952 0.078 Uiso 1 1 calc R U . . .
H20B H 0.702395 0.793061 0.469186 0.078 Uiso 1 1 calc R U . . .
H20C H 0.658888 0.816177 0.539653 0.078 Uiso 1 1 calc R U . . .
C3 C 0.7498(3) 0.8903(2) 0.7162(2) 0.0304(10) Uani 1 1 d . . . . .
H21A H 0.811871 0.890994 0.705669 0.036 Uiso 1 1 calc R U . . .
H21B H 0.744349 0.893439 0.766848 0.036 Uiso 1 1 calc R U . . .
C4 C 0.7067(3) 0.95237(19) 0.6831(2) 0.0253(9) Uani 1 1 d . . . . .
H22A H 0.734542 0.995667 0.699973 0.030 Uiso 1 1 calc R U . . .
H22B H 0.713320 0.950140 0.632534 0.030 Uiso 1 1 calc R U . . .
C23 C 0.3255(3) 0.8126(2) 0.6406(2) 0.0334(10) Uani 1 1 d . . . . .
H23 H 0.362564 0.776475 0.663290 0.040 Uiso 1 1 calc R U . . .
C24 C 0.2975(4) 0.8616(3) 0.6986(2) 0.0509(14) Uani 1 1 d . . . . .
H24A H 0.348123 0.884849 0.718686 0.076 Uiso 1 1 calc R U . . .
H24B H 0.268880 0.834470 0.734338 0.076 Uiso 1 1 calc R U . . .
H24C H 0.257548 0.896553 0.679897 0.076 Uiso 1 1 calc R U . . .
C25 C 0.2474(4) 0.7735(3) 0.6113(3) 0.0652(17) Uani 1 1 d . . . . .
H25A H 0.206383 0.806874 0.591156 0.098 Uiso 1 1 calc R U . . .
H25B H 0.219822 0.747537 0.648262 0.098 Uiso 1 1 calc R U . . .
H25C H 0.265998 0.741005 0.575571 0.098 Uiso 1 1 calc R U . . .
C26 C 0.4086(3) 0.7916(2) 0.5008(2) 0.0378(11) Uani 1 1 d . . . . .
H26 H 0.350542 0.783017 0.479507 0.045 Uiso 1 1 calc R U . . .
C27 C 0.4451(4) 0.7209(2) 0.5255(3) 0.0557(15) Uani 1 1 d . . . . .
H27A H 0.501445 0.728071 0.547775 0.084 Uiso 1 1 calc R U . . .
H27B H 0.451164 0.689746 0.485860 0.084 Uiso 1 1 calc R U . . .
H27C H 0.405758 0.699951 0.558461 0.084 Uiso 1 1 calc R U . . .
C28 C 0.4668(4) 0.8204(2) 0.4449(2) 0.0479(13) Uani 1 1 d . . . . .
H28A H 0.441791 0.863396 0.426079 0.072 Uiso 1 1 calc R U . . .
H28B H 0.471915 0.785951 0.407895 0.072 Uiso 1 1 calc R U . . .
H28C H 0.523858 0.830264 0.464776 0.072 Uiso 1 1 calc R U . . .
C29 C 0.3429(3) 0.9357(2) 0.5323(2) 0.0290(10) Uani 1 1 d . . . . .
H29 H 0.383135 0.950829 0.495631 0.035 Uiso 1 1 calc R U . . .
C30 C 0.2573(3) 0.9201(3) 0.4949(3) 0.0489(13) Uani 1 1 d . . . . .
H30A H 0.265082 0.881417 0.462648 0.073 Uiso 1 1 calc R U . . .
H30B H 0.238033 0.961506 0.469522 0.073 Uiso 1 1 calc R U . . .
H30C H 0.214015 0.907261 0.528726 0.073 Uiso 1 1 calc R U . . .
C31 C 0.3320(3) 0.9989(2) 0.5789(2) 0.0400(12) Uani 1 1 d . . . . .
H31A H 0.288240 0.988868 0.613206 0.060 Uiso 1 1 calc R U . . .
H31B H 0.313978 1.039073 0.551097 0.060 Uiso 1 1 calc R U . . .
H31C H 0.386834 1.009304 0.602459 0.060 Uiso 1 1 calc R U . . .
C5 C 0.5411(3) 0.93431(19) 0.58793(19) 0.0267(9) Uani 1 1 d . . . . .
H32A H 0.508103 0.957628 0.550372 0.032 Uiso 1 1 calc R U . . .
H32B H 0.594696 0.915612 0.568426 0.032 Uiso 1 1 calc R U . . .
C6 C 0.5631(3) 0.98685(19) 0.64407(18) 0.0254(9) Uani 1 1 d . . . . .
H33A H 0.595893 1.025964 0.624196 0.030 Uiso 1 1 calc R U . . .
H33B H 0.509502 1.005863 0.663303 0.030 Uiso 1 1 calc R U . . .
C34 C 0.4148(4) 0.5209(4) 0.8823(3) 0.097(2) Uani 1 1 d D U . . .
H34A H 0.395414 0.480620 0.909796 0.116 Uiso 1 1 calc R U . . .
H34B H 0.370636 0.557893 0.884035 0.116 Uiso 1 1 calc R U . . .
C35 C 0.4999(4) 0.5473(3) 0.9090(2) 0.133(3) Uani 1 1 d D U . . .
H35A H 0.510041 0.531290 0.956997 0.159 Uiso 1 1 calc DR U . . .
H35B H 0.500460 0.598884 0.908710 0.159 Uiso 1 1 calc R U . . .
C36 C 0.5695(4) 0.5195(4) 0.8630(3) 0.090(2) Uani 1 1 d D U . . .
H36A H 0.607667 0.486607 0.888281 0.109 Uiso 1 1 calc R U . . .
H36B H 0.604652 0.557811 0.844230 0.109 Uiso 1 1 calc R U . . .
C37 C 0.5188(4) 0.4823(3) 0.8056(3) 0.0741(17) Uani 1 1 d D U . . .
H37A H 0.539175 0.497336 0.759971 0.089 Uiso 1 1 calc R U . . .
H37B H 0.526313 0.431287 0.809609 0.089 Uiso 1 1 calc R U . . .
C38 C 0.3652(5) 0.4180(3) 0.6666(3) 0.093(2) Uani 1 1 d D U . . .
H38A H 0.303357 0.406452 0.669259 0.112 Uiso 1 1 calc R U . . .
H38B H 0.394241 0.401011 0.709269 0.112 Uiso 1 1 calc R U . . .
C39 C 0.4034(6) 0.3822(3) 0.6047(3) 0.112(3) Uani 1 1 d D U . . .
H39A H 0.362831 0.347930 0.584208 0.134 Uiso 1 1 calc R U . . .
H39B H 0.458086 0.358557 0.617009 0.134 Uiso 1 1 calc R U . . .
C40 C 0.4181(7) 0.4431(3) 0.5561(4) 0.133(3) Uani 1 1 d D U . . .
H40A H 0.382913 0.436972 0.513450 0.159 Uiso 1 1 calc R U . . .
H40B H 0.479346 0.445004 0.543336 0.159 Uiso 1 1 calc R U . . .
C41 C 0.3929(6) 0.5102(3) 0.5921(3) 0.114(3) Uani 1 1 d D U . . .
H41A H 0.440370 0.544473 0.590778 0.137 Uiso 1 1 calc R U . . .
H41B H 0.341209 0.530931 0.569592 0.137 Uiso 1 1 calc R U . . .
C42 C 0.1901(4) 0.5617(3) 0.7274(3) 0.0765(18) Uani 1 1 d D U . . .
H42A H 0.173471 0.515835 0.746206 0.092 Uiso 1 1 calc R U . . .
H42B H 0.200932 0.556342 0.677627 0.092 Uiso 1 1 calc R U . . .
C43 C 0.1190(4) 0.6142(3) 0.7383(4) 0.087(2) Uani 1 1 d D U . . .
H43A H 0.066247 0.590669 0.754095 0.104 Uiso 1 1 calc R U . . .
H43B H 0.105375 0.639400 0.694951 0.104 Uiso 1 1 calc R U . . .
C44 C 0.1533(3) 0.6642(3) 0.7931(3) 0.0778(18) Uani 1 1 d D U . . .
H44A H 0.125312 0.655607 0.837723 0.093 Uiso 1 1 calc R U . . .
H44B H 0.142676 0.713058 0.779229 0.093 Uiso 1 1 calc R U . . .
C45 C 0.2497(3) 0.6497(3) 0.7991(3) 0.0580(15) Uani 1 1 d D U . . .
H45A H 0.282629 0.688608 0.778990 0.070 Uiso 1 1 calc R U . . .
H45B H 0.267520 0.644323 0.848019 0.070 Uiso 1 1 calc R U . . .
Li1 Li 0.3740(6) 0.5521(4) 0.7394(4) 0.044(2) Uani 1 1 d . . . . .

loop_
_atom_site_aniso_label
_atom_site_aniso_U_11
_atom_site_aniso_U_22
_atom_site_aniso_U_33
_atom_site_aniso_U_23
_atom_site_aniso_U_13
_atom_site_aniso_U_12
Ce1 0.02366(13) 0.01758(10) 0.01721(11) 0.00068(9) 0.00103(8) 0.00013(9)
I1 0.0448(2) 0.02453(14) 0.04365(18) 0.00481(12) -0.00235(14) -0.00745(13)
Si1 0.0297(7) 0.0241(5) 0.0173(5) 0.0011(4) -0.0006(5) -0.0012(5)
Si2 0.0293(7) 0.0300(6) 0.0238(6) 0.0014(5) 0.0050(5) 0.0098(5)
Si3 0.0298(7) 0.0253(5) 0.0216(5) 0.0019(5) -0.0047(5) -0.0013(5)
O1 0.053(3) 0.058(2) 0.0502(19) 0.0035(17) -0.0046(18) -0.0082(19)
O2 0.094(3) 0.0476(19) 0.048(2) -0.0108(17) 0.007(2) -0.016(2)
O3 0.042(2) 0.054(2) 0.056(2) -0.0161(17) -0.0066(17) -0.0122(17)
N1 0.027(2) 0.0206(15) 0.0189(16) -0.0004(13) -0.0002(14) 0.0025(14)
N2 0.029(2) 0.0227(16) 0.0268(17) -0.0016(14) 0.0011(15) 0.0043(15)
N3 0.028(2) 0.0227(16) 0.0231(17) 0.0033(14) -0.0002(15) -0.0014(15)
N4 0.020(2) 0.0219(15) 0.0174(15) 0.0000(13) -0.0011(14) 0.0022(14)
C51 0.034(3) 0.035(2) 0.0199(19) 0.0049(17) 0.0053(18) -0.009(2)
C52 0.038(3) 0.044(3) 0.053(3) -0.003(2) 0.019(2) 0.002(2)
C53 0.033(3) 0.044(3) 0.037(2) 0.004(2) -0.002(2) -0.009(2)
C54 0.045(3) 0.027(2) 0.023(2) 0.0029(17) -0.008(2) 0.005(2)
C55 0.061(4) 0.048(3) 0.050(3) 0.013(2) 0.009(3) 0.027(3)
C56 0.051(4) 0.034(2) 0.054(3) 0.020(2) 0.002(3) 0.005(2)
C7 0.041(3) 0.033(2) 0.019(2) 0.0031(18) -0.0023(19) -0.008(2)
C8 0.045(4) 0.066(3) 0.041(3) -0.015(3) -0.012(2) -0.014(3)
C9 0.086(5) 0.049(3) 0.020(2) -0.002(2) -0.007(2) -0.020(3)
C1 0.027(3) 0.0250(19) 0.0209(19) -0.0007(16) 0.0037(18) 0.0054(18)
C2 0.028(3) 0.0211(18) 0.0192(18) 0.0008(16) -0.0031(17) 0.0024(17)
C12 0.047(3) 0.030(2) 0.045(3) -0.003(2) 0.013(2) 0.009(2)
C13 0.060(4) 0.040(3) 0.067(4) 0.019(3) 0.013(3) 0.011(3)
C14 0.092(5) 0.036(3) 0.084(4) -0.022(3) 0.023(4) 0.007(3)
C15 0.029(3) 0.048(3) 0.032(2) 0.000(2) -0.002(2) 0.013(2)
C16 0.052(4) 0.081(4) 0.040(3) -0.002(3) -0.011(3) 0.022(3)
C17 0.040(4) 0.078(4) 0.052(3) -0.008(3) -0.002(3) 0.027(3)
C18 0.038(3) 0.042(2) 0.026(2) -0.005(2) 0.004(2) 0.019(2)
C19 0.058(4) 0.058(3) 0.034(3) 0.013(2) 0.014(3) 0.013(3)
C20 0.050(4) 0.076(4) 0.030(2) -0.009(3) -0.005(2) 0.028(3)
C3 0.025(3) 0.032(2) 0.034(2) -0.0017(19) 0.0007(19) 0.0021(19)
C4 0.023(2) 0.0239(19) 0.029(2) -0.0014(17) 0.0022(18) -0.0002(17)
C23 0.030(3) 0.038(2) 0.032(2) 0.010(2) -0.0043(19) -0.007(2)
C24 0.053(4) 0.065(3) 0.035(3) 0.012(2) 0.013(2) -0.003(3)
C25 0.054(4) 0.080(4) 0.061(4) 0.012(3) -0.001(3) -0.033(3)
C26 0.052(3) 0.033(2) 0.028(2) -0.0047(19) -0.012(2) -0.002(2)
C27 0.086(5) 0.035(3) 0.046(3) -0.003(2) 0.000(3) 0.010(3)
C28 0.069(4) 0.050(3) 0.024(2) -0.003(2) 0.000(2) 0.015(3)
C29 0.033(3) 0.029(2) 0.024(2) 0.0023(17) -0.0052(19) -0.0012(19)
C30 0.044(4) 0.048(3) 0.053(3) 0.005(2) -0.017(3) 0.005(3)
C31 0.045(3) 0.031(2) 0.043(3) 0.002(2) -0.007(2) 0.009(2)
C5 0.033(3) 0.028(2) 0.0187(19) 0.0023(17) -0.0032(18) 0.0021(19)
C6 0.031(3) 0.0245(19) 0.0207(19) 0.0055(16) 0.0008(18) 0.0001(18)
C34 0.075(5) 0.163(7) 0.052(3) 0.006(4) 0.013(3) 0.011(5)
C35 0.118(6) 0.198(8) 0.083(5) -0.044(5) 0.008(4) -0.038(6)
C36 0.055(4) 0.122(6) 0.094(5) 0.017(4) -0.019(3) 0.009(4)
C37 0.067(4) 0.065(4) 0.091(4) 0.003(3) 0.005(3) 0.031(3)
C38 0.151(7) 0.057(3) 0.072(4) -0.019(3) 0.018(4) -0.032(4)
C39 0.162(8) 0.084(4) 0.091(5) -0.024(4) 0.038(5) 0.002(5)
C40 0.211(9) 0.109(5) 0.080(5) -0.020(4) 0.054(5) -0.015(6)
C41 0.197(8) 0.088(4) 0.057(4) -0.006(3) 0.010(5) -0.023(5)
C42 0.056(4) 0.081(4) 0.091(4) -0.012(3) -0.036(3) -0.012(3)
C43 0.064(4) 0.063(4) 0.132(5) 0.005(4) -0.030(4) -0.010(3)
C44 0.062(4) 0.102(5) 0.069(4) -0.010(3) -0.001(3) 0.019(4)
C45 0.047(3) 0.062(3) 0.064(3) -0.022(3) 0.000(3) -0.004(3)
Li1 0.040(6) 0.041(4) 0.051(5) -0.011(4) 0.002(4) -0.007(4)

loop_
_atom_type_symbol
_atom_type_description
_atom_type_scat_dispersion_real
_atom_type_scat_dispersion_imag
_atom_type_scat_source
C C 0.0033 0.0016 'International Tables Vol C Tables 4.2.6.8 and 6.1.1.4'
H H 0.0000 0.0000 'International Tables Vol C Tables 4.2.6.8 and 6.1.1.4'
Ce Ce -0.2486 2.6331 'International Tables Vol C Tables 4.2.6.8 and 6.1.1.4'
I I -0.4742 1.8119 'International Tables Vol C Tables 4.2.6.8 and 6.1.1.4'
Li Li -0.0003 0.0001 'International Tables Vol C Tables 4.2.6.8 and 6.1.1.4'
N N 0.0061 0.0033 'International Tables Vol C Tables 4.2.6.8 and 6.1.1.4'
O O 0.0106 0.0060 'International Tables Vol C Tables 4.2.6.8 and 6.1.1.4'
Si Si 0.0817 0.0704 'International Tables Vol C Tables 4.2.6.8 and 6.1.1.4'

loop_
_exptl_crystal_face_index_h
_exptl_crystal_face_index_k
_exptl_crystal_face_index_l
_exptl_crystal_face_perp_dist
1 15 -23 0.1350
-1 -15 23 0.1350
-5 15 22 0.1816
5 -12 -24 0.0767
22 -1 0 0.0640
5 19 18 0.1913
-2 -20 -19 0.1146
15 -8 17 0.0886
15 -20 1 0.1035
-9 -5 -24 0.0873
-16 10 -16 0.0968
-14 20 1 0.1646
-18 -13 9 0.1133
18 13 -9 0.1034
-21 8 4 0.1023
-20 -6 -10 0.0685

loop_
_geom_angle_atom_site_label_1
_geom_angle_atom_site_label_2
_geom_angle_atom_site_label_3
_geom_angle
_geom_angle_site_symmetry_1
_geom_angle_site_symmetry_3
_geom_angle_publ_flag
N1 Ce1 I1 109.19(7) . . ?
N1 Ce1 N2 106.44(11) . . ?
N1 Ce1 N3 111.43(10) . . ?
N1 Ce1 N4 69.73(9) . . ?
N2 Ce1 I1 113.36(7) . . ?
N2 Ce1 N3 109.38(11) . . ?
N2 Ce1 N4 70.66(10) . . ?
N3 Ce1 I1 107.10(8) . . ?
N3 Ce1 N4 70.10(10) . . ?
N4 Ce1 I1 175.88(7) . . ?
Li1 I1 Ce1 162.91(17) . . ?
N1 Si1 C51 112.05(18) . . ?
N1 Si1 C54 107.18(16) . . ?
N1 Si1 C7 112.00(16) . . ?
C51 Si1 C54 106.74(19) . . ?
C51 Si1 C7 105.67(18) . . ?
C54 Si1 C7 113.2(2) . . ?
N2 Si2 C12 107.02(18) . . ?
N2 Si2 C15 111.45(19) . . ?
N2 Si2 C18 113.62(17) . . ?
C12 Si2 C18 105.2(2) . . ?
C15 Si2 C12 114.2(2) . . ?
C15 Si2 C18 105.4(2) . . ?
N3 Si3 C23 106.50(18) . . ?
N3 Si3 C26 113.7(2) . . ?
N3 Si3 C29 111.85(17) . . ?
C23 Si3 C26 107.1(2) . . ?
C23 Si3 C29 113.3(2) . . ?
C26 Si3 C29 104.50(18) . . ?
C34 O1 C37 109.7(4) . . ?
C34 O1 Li1 119.0(5) . . ?
C37 O1 Li1 117.8(4) . . ?
C38 O2 C41 110.4(4) . . ?
C38 O2 Li1 123.5(4) . . ?
C41 O2 Li1 126.0(4) . . ?
C42 O3 C45 112.4(4) . . ?
C42 O3 Li1 120.4(4) . . ?
C45 O3 Li1 125.1(4) . . ?
Si1 N1 Ce1 130.42(15) . . ?
C1 N1 Ce1 111.4(2) . . ?
C1 N1 Si1 118.1(2) . . ?
Si2 N2 Ce1 130.69(18) . . ?
C3 N2 Ce1 110.9(2) . . ?
C3 N2 Si2 118.2(3) . . ?
Si3 N3 Ce1 130.54(16) . . ?
C5 N3 Ce1 111.4(2) . . ?
C5 N3 Si3 117.9(3) . . ?
C2 N4 Ce1 108.0(2) . . ?
C4 N4 Ce1 107.4(2) . . ?
C4 N4 C2 111.5(3) . . ?
C4 N4 C6 111.5(3) . . ?
C6 N4 Ce1 107.7(2) . . ?
C6 N4 C2 110.6(3) . . ?
Si1 C51 H1 107.7 . . ?
C52 C51 Si1 112.0(3) . . ?
C52 C51 H1 107.7 . . ?
C52 C51 C53 109.8(4) . . ?
C53 C51 Si1 111.7(3) . . ?
C53 C51 H1 107.7 . . ?
C51 C52 H2A 109.5 . . ?
C51 C52 H2B 109.5 . . ?
C51 C52 H2C 109.5 . . ?
H2A C52 H2B 109.5 . . ?
H2A C52 H2C 109.5 . . ?
H2B C52 H2C 109.5 . . ?
C51 C53 H3A 109.5 . . ?
C51 C53 H3B 109.5 . . ?
C51 C53 H3C 109.5 . . ?
H3A C53 H3B 109.5 . . ?
H3A C53 H3C 109.5 . . ?
H3B C53 H3C 109.5 . . ?
Si1 C54 H4 106.3 . . ?
C55 C54 Si1 114.2(3) . . ?
C55 C54 H4 106.3 . . ?
C55 C54 C56 109.0(4) . . ?
C56 C54 Si1 114.1(3) . . ?
C56 C54 H4 106.3 . . ?
C54 C55 H5A 109.5 . . ?
C54 C55 H5B 109.5 . . ?
C54 C55 H5C 109.5 . . ?
H5A C55 H5B 109.5 . . ?
H5A C55 H5C 109.5 . . ?
H5B C55 H5C 109.5 . . ?
C54 C56 H6A 109.5 . . ?
C54 C56 H6B 109.5 . . ?
C54 C56 H6C 109.5 . . ?
H6A C56 H6B 109.5 . . ?
H6A C56 H6C 109.5 . . ?
H6B C56 H6C 109.5 . . ?
Si1 C7 H7 105.3 . . ?
C8 C7 Si1 115.8(3) . . ?
C8 C7 H7 105.3 . . ?
C8 C7 C9 109.5(4) . . ?
C9 C7 Si1 114.4(3) . . ?
C9 C7 H7 105.3 . . ?
C7 C8 H8A 109.5 . . ?
C7 C8 H8B 109.5 . . ?
C7 C8 H8C 109.5 . . ?
H8A C8 H8B 109.5 . . ?
H8A C8 H8C 109.5 . . ?
H8B C8 H8C 109.5 . . ?
C7 C9 H9A 109.5 . . ?
C7 C9 H9B 109.5 . . ?
C7 C9 H9C 109.5 . . ?
H9A C9 H9B 109.5 . . ?
H9A C9 H9C 109.5 . . ?
H9B C9 H9C 109.5 . . ?
N1 C1 H10A 109.7 . . ?
N1 C1 H10B 109.7 . . ?
N1 C1 C2 110.0(3) . . ?
H10A C1 H10B 108.2 . . ?
C2 C1 H10A 109.7 . . ?
C2 C1 H10B 109.7 . . ?
N4 C2 C1 109.9(3) . . ?
N4 C2 H11A 109.7 . . ?
N4 C2 H11B 109.7 . . ?
C1 C2 H11A 109.7 . . ?
C1 C2 H11B 109.7 . . ?
H11A C2 H11B 108.2 . . ?
Si2 C12 H12 106.0 . . ?
C13 C12 Si2 113.2(3) . . ?
C13 C12 H12 106.0 . . ?
C13 C12 C14 108.7(4) . . ?
C14 C12 Si2 116.1(3) . . ?
C14 C12 H12 106.0 . . ?
C12 C13 H13A 109.5 . . ?
C12 C13 H13B 109.5 . . ?
C12 C13 H13C 109.5 . . ?
H13A C13 H13B 109.5 . . ?
H13A C13 H13C 109.5 . . ?
H13B C13 H13C 109.5 . . ?
C12 C14 H14A 109.5 . . ?
C12 C14 H14B 109.5 . . ?
C12 C14 H14C 109.5 . . ?
H14A C14 H14B 109.5 . . ?
H14A C14 H14C 109.5 . . ?
H14B C14 H14C 109.5 . . ?
Si2 C15 H15 105.5 . . ?
C16 C15 Si2 115.3(3) . . ?
C16 C15 H15 105.5 . . ?
C17 C15 Si2 114.7(3) . . ?
C17 C15 H15 105.5 . . ?
C17 C15 C16 109.5(4) . . ?
C15 C16 H16A 109.5 . . ?
C15 C16 H16B 109.5 . . ?
C15 C16 H16C 109.5 . . ?
H16A C16 H16B 109.5 . . ?
H16A C16 H16C 109.5 . . ?
H16B C16 H16C 109.5 . . ?
C15 C17 H17A 109.5 . . ?
C15 C17 H17B 109.5 . . ?
C15 C17 H17C 109.5 . . ?
H17A C17 H17B 109.5 . . ?
H17A C17 H17C 109.5 . . ?
H17B C17 H17C 109.5 . . ?
Si2 C18 H18 107.0 . . ?
C19 C18 Si2 113.6(3) . . ?
C19 C18 H18 107.0 . . ?
C20 C18 Si2 111.2(3) . . ?
C20 C18 H18 107.0 . . ?
C20 C18 C19 110.6(4) . . ?
C18 C19 H19A 109.5 . . ?
C18 C19 H19B 109.5 . . ?
C18 C19 H19C 109.5 . . ?
H19A C19 H19B 109.5 . . ?
H19A C19 H19C 109.5 . . ?
H19B C19 H19C 109.5 . . ?
C18 C20 H20A 109.5 . . ?
C18 C20 H20B 109.5 . . ?
C18 C20 H20C 109.5 . . ?
H20A C20 H20B 109.5 . . ?
H20A C20 H20C 109.5 . . ?
H20B C20 H20C 109.5 . . ?
N2 C3 H21A 109.2 . . ?
N2 C3 H21B 109.2 . . ?
N2 C3 C4 112.0(3) . . ?
H21A C3 H21B 107.9 . . ?
C4 C3 H21A 109.2 . . ?
C4 C3 H21B 109.2 . . ?
N4 C4 C3 110.4(3) . . ?
N4 C4 H22A 109.6 . . ?
N4 C4 H22B 109.6 . . ?
C3 C4 H22A 109.6 . . ?
C3 C4 H22B 109.6 . . ?
H22A C4 H22B 108.1 . . ?
Si3 C23 H23 105.7 . . ?
C24 C23 Si3 113.8(3) . . ?
C24 C23 H23 105.7 . . ?
C25 C23 Si3 115.3(3) . . ?
C25 C23 H23 105.7 . . ?
C25 C23 C24 109.8(4) . . ?
C23 C24 H24A 109.5 . . ?
C23 C24 H24B 109.5 . . ?
C23 C24 H24C 109.5 . . ?
H24A C24 H24B 109.5 . . ?
H24A C24 H24C 109.5 . . ?
H24B C24 H24C 109.5 . . ?
C23 C25 H25A 109.5 . . ?
C23 C25 H25B 109.5 . . ?
C23 C25 H25C 109.5 . . ?
H25A C25 H25B 109.5 . . ?
H25A C25 H25C 109.5 . . ?
H25B C25 H25C 109.5 . . ?
Si3 C26 H26 107.9 . . ?
C27 C26 Si3 112.5(3) . . ?
C27 C26 H26 107.9 . . ?
C28 C26 Si3 111.8(3) . . ?
C28 C26 H26 107.9 . . ?
C28 C26 C27 108.7(4) . . ?
C26 C27 H27A 109.5 . . ?
C26 C27 H27B 109.5 . . ?
C26 C27 H27C 109.5 . . ?
H27A C27 H27B 109.5 . . ?
H27A C27 H27C 109.5 . . ?
H27B C27 H27C 109.5 . . ?
C26 C28 H28A 109.5 . . ?
C26 C28 H28B 109.5 . . ?
C26 C28 H28C 109.5 . . ?
H28A C28 H28B 109.5 . . ?
H28A C28 H28C 109.5 . . ?
H28B C28 H28C 109.5 . . ?
Si3 C29 H29 105.6 . . ?
C30 C29 Si3 114.0(3) . . ?
C30 C29 H29 105.6 . . ?
C31 C29 Si3 115.8(3) . . ?
C31 C29 H29 105.6 . . ?
C31 C29 C30 109.3(4) . . ?
C29 C30 H30A 109.5 . . ?
C29 C30 H30B 109.5 . . ?
C29 C30 H30C 109.5 . . ?
H30A C30 H30B 109.5 . . ?
H30A C30 H30C 109.5 . . ?
H30B C30 H30C 109.5 . . ?
C29 C31 H31A 109.5 . . ?
C29 C31 H31B 109.5 . . ?
C29 C31 H31C 109.5 . . ?
H31A C31 H31B 109.5 . . ?
H31A C31 H31C 109.5 . . ?
H31B C31 H31C 109.5 . . ?
N3 C5 H32A 109.5 . . ?
N3 C5 H32B 109.5 . . ?
N3 C5 C6 110.5(3) . . ?
H32A C5 H32B 108.1 . . ?
C6 C5 H32A 109.5 . . ?
C6 C5 H32B 109.5 . . ?
N4 C6 C5 110.4(3) . . ?
N4 C6 H33A 109.6 . . ?
N4 C6 H33B 109.6 . . ?
C5 C6 H33A 109.6 . . ?
C5 C6 H33B 109.6 . . ?
H33A C6 H33B 108.1 . . ?
O1 C34 H34A 110.7 . . ?
O1 C34 H34B 110.7 . . ?
O1 C34 C35 105.2(5) . . ?
H34A C34 H34B 108.8 . . ?
C35 C34 H34A 110.7 . . ?
C35 C34 H34B 110.7 . . ?
C34 C35 H35A 110.1 . . ?
C34 C35 H35B 110.1 . . ?
C34 C35 C36 108.1(5) . . ?
H35A C35 H35B 108.4 . . ?
C36 C35 H35A 110.1 . . ?
C36 C35 H35B 110.1 . . ?
C35 C36 H36A 111.1 . . ?
C35 C36 H36B 111.1 . . ?
C35 C36 C37 103.3(5) . . ?
H36A C36 H36B 109.1 . . ?
C37 C36 H36A 111.1 . . ?
C37 C36 H36B 111.1 . . ?
O1 C37 C36 107.2(4) . . ?
O1 C37 H37A 110.3 . . ?
O1 C37 H37B 110.3 . . ?
C36 C37 H37A 110.3 . . ?
C36 C37 H37B 110.3 . . ?
H37A C37 H37B 108.5 . . ?
O2 C38 H38A 109.6 . . ?
O2 C38 H38B 109.6 . . ?
O2 C38 C39 110.3(5) . . ?
H38A C38 H38B 108.1 . . ?
C39 C38 H38A 109.6 . . ?
C39 C38 H38B 109.6 . . ?
C38 C39 H39A 111.3 . . ?
C38 C39 H39B 111.3 . . ?
C38 C39 C40 102.1(5) . . ?
H39A C39 H39B 109.2 . . ?
C40 C39 H39A 111.3 . . ?
C40 C39 H39B 111.3 . . ?
C39 C40 H40A 109.9 . . ?
C39 C40 H40B 109.9 . . ?
C39 C40 C41 108.8(5) . . ?
H40A C40 H40B 108.3 . . ?
C41 C40 H40A 109.9 . . ?
C41 C40 H40B 109.9 . . ?
O2 C41 C40 105.5(5) . . ?
O2 C41 H41A 110.6 . . ?
O2 C41 H41B 110.6 . . ?
C40 C41 H41A 110.6 . . ?
C40 C41 H41B 110.6 . . ?
H41A C41 H41B 108.8 . . ?
O3 C42 H42A 110.2 . . ?
O3 C42 H42B 110.2 . . ?
O3 C42 C43 107.8(5) . . ?
H42A C42 H42B 108.5 . . ?
C43 C42 H42A 110.2 . . ?
C43 C42 H42B 110.2 . . ?
C42 C43 H43A 110.6 . . ?
C42 C43 H43B 110.6 . . ?
C42 C43 C44 105.6(5) . . ?
H43A C43 H43B 108.7 . . ?
C44 C43 H43A 110.6 . . ?
C44 C43 H43B 110.6 . . ?
C43 C44 H44A 110.6 . . ?
C43 C44 H44B 110.6 . . ?
C43 C44 C45 105.6(4) . . ?
H44A C44 H44B 108.8 . . ?
C45 C44 H44A 110.6 . . ?
C45 C44 H44B 110.6 . . ?
O3 C45 C44 106.7(4) . . ?
O3 C45 H45A 110.4 . . ?
O3 C45 H45B 110.4 . . ?
C44 C45 H45A 110.4 . . ?
C44 C45 H45B 110.4 . . ?
H45A C45 H45B 108.6 . . ?
O1 Li1 I1 102.5(4) . . ?
O2 Li1 I1 111.2(3) . . ?
O2 Li1 O1 105.1(4) . . ?
O3 Li1 I1 108.6(3) . . ?
O3 Li1 O1 113.5(4) . . ?
O3 Li1 O2 115.1(5) . . ?

loop_
_geom_bond_atom_site_label_1
_geom_bond_atom_site_label_2
_geom_bond_distance
_geom_bond_site_symmetry_2
_geom_bond_publ_flag
Ce1 I1 3.2810(4) . ?
Ce1 N1 2.349(3) . ?
Ce1 N2 2.357(3) . ?
Ce1 N3 2.380(3) . ?
Ce1 N4 2.670(3) . ?
I1 Li1 2.767(8) . ?
Si1 N1 1.719(3) . ?
Si1 C51 1.895(4) . ?
Si1 C54 1.896(4) . ?
Si1 C7 1.902(4) . ?
Si2 N2 1.715(3) . ?
Si2 C12 1.888(4) . ?
Si2 C15 1.887(5) . ?
Si2 C18 1.907(4) . ?
Si3 N3 1.707(4) . ?
Si3 C23 1.893(4) . ?
Si3 C26 1.905(4) . ?
Si3 C29 1.910(4) . ?
O1 C34 1.415(5) . ?
O1 C37 1.443(6) . ?
O1 Li1 1.931(9) . ?
O2 C38 1.410(5) . ?
O2 C41 1.431(6) . ?
O2 Li1 1.916(8) . ?
O3 C42 1.416(5) . ?
O3 C45 1.429(5) . ?
O3 Li1 1.881(9) . ?
N1 C1 1.469(4) . ?
N2 C3 1.477(5) . ?
N3 C5 1.471(5) . ?
N4 C2 1.489(4) . ?
N4 C4 1.471(5) . ?
N4 C6 1.475(5) . ?
C51 H1 1.0000 . ?
C51 C52 1.524(6) . ?
C51 C53 1.525(6) . ?
C52 H2A 0.9800 . ?
C52 H2B 0.9800 . ?
C52 H2C 0.9800 . ?
C53 H3A 0.9800 . ?
C53 H3B 0.9800 . ?
C53 H3C 0.9800 . ?
C54 H4 1.0000 . ?
C54 C55 1.523(7) . ?
C54 C56 1.527(6) . ?
C55 H5A 0.9800 . ?
C55 H5B 0.9800 . ?
C55 H5C 0.9800 . ?
C56 H6A 0.9800 . ?
C56 H6B 0.9800 . ?
C56 H6C 0.9800 . ?
C7 H7 1.0000 . ?
C7 C8 1.528(7) . ?
C7 C9 1.543(5) . ?
C8 H8A 0.9800 . ?
C8 H8B 0.9800 . ?
C8 H8C 0.9800 . ?
C9 H9A 0.9800 . ?
C9 H9B 0.9800 . ?
C9 H9C 0.9800 . ?
C1 H10A 0.9900 . ?
C1 H10B 0.9900 . ?
C1 C2 1.516(5) . ?
C2 H11A 0.9900 . ?
C2 H11B 0.9900 . ?
C12 H12 1.0000 . ?
C12 C13 1.540(6) . ?
C12 C14 1.543(6) . ?
C13 H13A 0.9800 . ?
C13 H13B 0.9800 . ?
C13 H13C 0.9800 . ?
C14 H14A 0.9800 . ?
C14 H14B 0.9800 . ?
C14 H14C 0.9800 . ?
C15 H15 1.0000 . ?
C15 C16 1.550(6) . ?
C15 C17 1.528(6) . ?
C16 H16A 0.9800 . ?
C16 H16B 0.9800 . ?
C16 H16C 0.9800 . ?
C17 H17A 0.9800 . ?
C17 H17B 0.9800 . ?
C17 H17C 0.9800 . ?
C18 H18 1.0000 . ?
C18 C19 1.530(7) . ?
C18 C20 1.526(7) . ?
C19 H19A 0.9800 . ?
C19 H19B 0.9800 . ?
C19 H19C 0.9800 . ?
C20 H20A 0.9800 . ?
C20 H20B 0.9800 . ?
C20 H20C 0.9800 . ?
C3 H21A 0.9900 . ?
C3 H21B 0.9900 . ?
C3 C4 1.505(5) . ?
C4 H22A 0.9900 . ?
C4 H22B 0.9900 . ?
C23 H23 1.0000 . ?
C23 C24 1.536(6) . ?
C23 C25 1.528(7) . ?
C24 H24A 0.9800 . ?
C24 H24B 0.9800 . ?
C24 H24C 0.9800 . ?
C25 H25A 0.9800 . ?
C25 H25B 0.9800 . ?
C25 H25C 0.9800 . ?
C26 H26 1.0000 . ?
C26 C27 1.543(6) . ?
C26 C28 1.530(6) . ?
C27 H27A 0.9800 . ?
C27 H27B 0.9800 . ?
C27 H27C 0.9800 . ?
C28 H28A 0.9800 . ?
C28 H28B 0.9800 . ?
C28 H28C 0.9800 . ?
C29 H29 1.0000 . ?
C29 C30 1.534(6) . ?
C29 C31 1.525(6) . ?
C30 H30A 0.9800 . ?
C30 H30B 0.9800 . ?
C30 H30C 0.9800 . ?
C31 H31A 0.9800 . ?
C31 H31B 0.9800 . ?
C31 H31C 0.9800 . ?
C5 H32A 0.9900 . ?
C5 H32B 0.9900 . ?
C5 C6 1.519(5) . ?
C6 H33A 0.9900 . ?
C6 H33B 0.9900 . ?
C34 H34A 0.9900 . ?
C34 H34B 0.9900 . ?
C34 C35 1.501(5) . ?
C35 H35A 0.9900 . ?
C35 H35B 0.9900 . ?
C35 C36 1.515(5) . ?
C36 H36A 0.9900 . ?
C36 H36B 0.9900 . ?
C36 C37 1.528(4) . ?
C37 H37A 0.9900 . ?
C37 H37B 0.9900 . ?
C38 H38A 0.9900 . ?
C38 H38B 0.9900 . ?
C38 C39 1.515(4) . ?
C39 H39A 0.9900 . ?
C39 H39B 0.9900 . ?
C39 C40 1.521(4) . ?
C40 H40A 0.9900 . ?
C40 H40B 0.9900 . ?
C40 C41 1.521(4) . ?
C41 H41A 0.9900 . ?
C41 H41B 0.9900 . ?
C42 H42A 0.9900 . ?
C42 H42B 0.9900 . ?
C42 C43 1.513(4) . ?
C43 H43A 0.9900 . ?
C43 H43B 0.9900 . ?
C43 C44 1.523(4) . ?
C44 H44A 0.9900 . ?
C44 H44B 0.9900 . ?
C44 C45 1.526(4) . ?
C45 H45A 0.9900 . ?
C45 H45B 0.9900 . ?

loop_
_geom_torsion_atom_site_label_1
_geom_torsion_atom_site_label_2
_geom_torsion_atom_site_label_3
_geom_torsion_atom_site_label_4
_geom_torsion
_geom_torsion_site_symmetry_1
_geom_torsion_site_symmetry_2
_geom_torsion_site_symmetry_3
_geom_torsion_site_symmetry_4
_geom_torsion_publ_flag
Ce1 N1 C1 C2 -60.0(4) . . . . ?
Ce1 N2 C3 C4 -55.8(4) . . . . ?
Ce1 N3 C5 C6 -56.5(4) . . . . ?
Ce1 N4 C2 C1 -29.6(3) . . . . ?
Ce1 N4 C4 C3 -32.5(3) . . . . ?
Ce1 N4 C6 C5 -33.3(3) . . . . ?
Si1 N1 C1 C2 121.9(3) . . . . ?
Si2 N2 C3 C4 118.8(3) . . . . ?
Si3 N3 C5 C6 127.9(3) . . . . ?
O1 C34 C35 C36 -19.1(7) . . . . ?
O2 C38 C39 C40 -12.3(10) . . . . ?
O3 C42 C43 C44 -10.7(7) . . . . ?
N1 Si1 C51 C52 -63.0(3) . . . . ?
N1 Si1 C51 C53 60.7(3) . . . . ?
N1 Si1 C54 C55 69.4(3) . . . . ?
N1 Si1 C54 C56 -164.4(3) . . . . ?
N1 C1 C2 N4 59.7(4) . . . . ?
N2 Si2 C12 C13 -71.7(4) . . . . ?
N2 Si2 C12 C14 161.5(4) . . . . ?
N2 Si2 C15 C16 51.1(4) . . . . ?
N2 Si2 C15 C17 179.6(3) . . . . ?
N2 C3 C4 N4 60.4(4) . . . . ?
N3 Si3 C23 C24 66.5(4) . . . . ?
N3 Si3 C23 C25 -165.2(4) . . . . ?
N3 C5 C6 N4 61.1(4) . . . . ?
C51 Si1 N1 Ce1 -99.9(2) . . . . ?
C51 Si1 N1 C1 77.7(3) . . . . ?
C51 Si1 C54 C55 -170.4(3) . . . . ?
C51 Si1 C54 C56 -44.2(4) . . . . ?
C54 Si1 N1 Ce1 16.9(3) . . . . ?
C54 Si1 N1 C1 -165.6(3) . . . . ?
C54 Si1 C51 C52 -180.0(3) . . . . ?
C54 Si1 C51 C53 -56.4(3) . . . . ?
C7 Si1 N1 Ce1 141.5(2) . . . . ?
C7 Si1 N1 C1 -40.9(4) . . . . ?
C7 Si1 C51 C52 59.3(3) . . . . ?
C7 Si1 C51 C53 -177.1(3) . . . . ?
C7 Si1 C54 C55 -54.6(4) . . . . ?
C7 Si1 C54 C56 71.7(4) . . . . ?
C2 N4 C4 C3 85.6(4) . . . . ?
C2 N4 C6 C5 -151.1(3) . . . . ?
C12 Si2 N2 Ce1 -27.9(3) . . . . ?
C12 Si2 N2 C3 158.7(3) . . . . ?
C12 Si2 C15 C16 -70.3(4) . . . . ?
C12 Si2 C15 C17 58.2(4) . . . . ?
C15 Si2 N2 Ce1 -153.4(2) . . . . ?
C15 Si2 N2 C3 33.3(3) . . . . ?
C15 Si2 C12 C13 52.1(4) . . . . ?
C15 Si2 C12 C14 -74.7(5) . . . . ?
C18 Si2 N2 Ce1 87.7(3) . . . . ?
C18 Si2 N2 C3 -85.6(3) . . . . ?
C18 Si2 C12 C13 167.2(3) . . . . ?
C18 Si2 C12 C14 40.3(5) . . . . ?
C18 Si2 C15 C16 174.8(4) . . . . ?
C18 Si2 C15 C17 -56.7(4) . . . . ?
C4 N4 C2 C1 -147.3(3) . . . . ?
C4 N4 C6 C5 84.3(4) . . . . ?
C23 Si3 N3 Ce1 30.1(3) . . . . ?
C23 Si3 N3 C5 -155.3(3) . . . . ?
C26 Si3 N3 Ce1 -87.6(2) . . . . ?
C26 Si3 N3 C5 87.0(3) . . . . ?
C26 Si3 C23 C24 -171.5(3) . . . . ?
C26 Si3 C23 C25 -43.3(4) . . . . ?
C29 Si3 N3 Ce1 154.4(2) . . . . ?
C29 Si3 N3 C5 -31.1(3) . . . . ?
C29 Si3 C23 C24 -56.8(4) . . . . ?
C29 Si3 C23 C25 71.4(4) . . . . ?
C6 N4 C2 C1 88.0(4) . . . . ?
C6 N4 C4 C3 -150.3(3) . . . . ?
C34 O1 C37 C36 -23.5(7) . . . . ?
C34 C35 C36 C37 5.2(7) . . . . ?
C35 C36 C37 O1 10.3(6) . . . . ?
C37 O1 C34 C35 26.4(7) . . . . ?
C38 O2 C41 C40 -15.4(9) . . . . ?
C38 C39 C40 C41 2.8(10) . . . . ?
C39 C40 C41 O2 7.3(10) . . . . ?
C41 O2 C38 C39 18.1(9) . . . . ?
C42 O3 C45 C44 5.2(6) . . . . ?
C42 O3 Li1 I1 132.1(4) . . . . ?
C42 O3 Li1 O1 -114.6(5) . . . . ?
C42 O3 Li1 O2 6.6(7) . . . . ?
C42 C43 C44 C45 13.5(7) . . . . ?
C43 C44 C45 O3 -11.7(7) . . . . ?
C45 O3 C42 C43 3.5(7) . . . . ?
C45 O3 Li1 I1 -30.6(6) . . . . ?
C45 O3 Li1 O1 82.7(6) . . . . ?
C45 O3 Li1 O2 -156.1(4) . . . . ?
Li1 O1 C34 C35 -113.5(5) . . . . ?
Li1 O1 C37 C36 116.9(5) . . . . ?
Li1 O2 C38 C39 -157.5(6) . . . . ?
Li1 O2 C41 C40 160.1(6) . . . . ?
Li1 O3 C42 C43 -161.2(5) . . . . ?
Li1 O3 C45 C44 169.1(5) . . . . ?

loop_
_exptl_oxdiff_crystal_face_indexfrac_h
_exptl_oxdiff_crystal_face_indexfrac_k
_exptl_oxdiff_crystal_face_indexfrac_l
_exptl_oxdiff_crystal_face_x
_exptl_oxdiff_crystal_face_y
_exptl_oxdiff_crystal_face_z
0.9957 14.9943 -23.0094 0.3494 0.9298 0.1710
-0.9957 -14.9943 23.0094 -0.3494 -0.9298 -0.1710
-5.0005 15.0052 22.0061 -0.0727 -0.1968 -0.9774
5.0000 -12.0057 -24.0071 0.1121 0.3199 0.9467
22.0229 -0.9918 0.0031 -0.9231 0.3116 0.2451
5.0090 19.0079 18.0057 -0.4185 0.1513 -0.8867
-2.0061 -20.0071 -19.0056 0.3049 -0.1081 0.9671
15.0196 -7.9897 17.0089 -0.9067 -0.3665 -0.0513
15.0161 -19.9949 1.0041 -0.7052 -0.3072 0.6522
-9.0147 -5.0106 -24.0096 0.7196 0.2852 0.6230
-16.0204 9.9897 -16.0088 0.9398 0.3796 -0.0356
-14.0146 19.9959 0.9968 0.6334 0.2765 -0.6906
-18.0165 -13.0046 9.0018 0.5772 -0.8171 -0.0540
18.0165 13.0046 -9.0018 -0.5772 0.8171 0.0540
-21.0211 7.9937 3.9979 0.8435 -0.2083 -0.5165
-20.0230 -6.0107 -10.0059 0.9670 -0.2310 0.2013
